data_7706648
loop_
_publ_author_name
'Bakardjiev, Mario'
'Holub, Josef'
'R\%u\<zi\<ckov\'a, Zde\<nka'
'R\%u\<zi\<cka, Ale\<s'
'Fanfrl\'ik, Jind\<rich'
'\<St\'ibr, Bohumil'
'McKee, Michael L.'
'Hnyk, Drahom\'ir'

_publ_section_title
;
 Transformation of various multicenter bondings within bicapped-square
 antiprismatic motifs: <i>Z</i>-rearrangement.
;
_journal_issue 35
_journal_name_full 'Dalton transactions (Cambridge, England : 2003)'
_journal_page_first 12098
_journal_page_last 12106
_journal_paper_doi 10.1039/d0dt04225k
_journal_volume 50
_journal_year 2021
_chemical_formula_sum 'C3 H11 B8 Cl'
_chemical_formula_weight 169.05
_space_group_crystal_system monoclinic
_space_group_IT_number 4
_space_group_name_Hall 'P 2yb'
_space_group_name_H-M_alt 'P 1 21 1'
_atom_sites_solution_hydrogens mixed
_atom_sites_solution_primary dual
_atom_sites_solution_secondary difmap
_audit_creation_method SHELXL-2017/1
_audit_update_record
;
2020-08-17 deposited with the CCDC.	2021-02-17 downloaded from the CCDC.
;
_cell_angle_alpha 90
_cell_angle_beta 90.105(9)
_cell_angle_gamma 90
_cell_formula_units_Z 4
_cell_length_a 7.7723(15)
_cell_length_b 11.348(2)
_cell_length_c 10.801(2)
_cell_measurement_reflns_used 7141
_cell_measurement_temperature 150(2)
_cell_measurement_theta_max 26.23
_cell_measurement_theta_min 2.60
_cell_volume 952.6(3)
_computing_cell_refinement 'APEX3 v2016.9-0 (Bruker AXS)'
_computing_data_collection 'Bruker Instrument Service vV6.2.3'
_computing_data_reduction 'SAINT V8.37A (Bruker AXS Inc., 2015)'
_computing_molecular_graphics 'Bruker SHELXTL'
_computing_publication_material 'Bruker SHELXTL'
_computing_structure_refinement 'SHELXL-2017/1 (Sheldrick, 2017)'
_computing_structure_solution 'XT, VERSION 2014/5'
_diffrn_ambient_temperature 150(2)
_diffrn_detector_area_resol_mean 10.4167
_diffrn_measured_fraction_theta_full 0.996
_diffrn_measured_fraction_theta_max 0.993
_diffrn_measurement_device_type 'Bruker D8 - Venture'
_diffrn_measurement_method '\f and \w scans to fill the Ewald sphere'
_diffrn_radiation_type MoK\a
_diffrn_radiation_wavelength 0.71073
_diffrn_reflns_av_R_equivalents 0.0906
_diffrn_reflns_av_unetI/netI 0.0936
_diffrn_reflns_Laue_measured_fraction_full 0.996
_diffrn_reflns_Laue_measured_fraction_max 0.993
_diffrn_reflns_limit_h_max 9
_diffrn_reflns_limit_h_min -9
_diffrn_reflns_limit_k_max 13
_diffrn_reflns_limit_k_min -13
_diffrn_reflns_limit_l_max 13
_diffrn_reflns_limit_l_min -13
_diffrn_reflns_number 11140
_diffrn_reflns_point_group_measured_fraction_full 0.995
_diffrn_reflns_point_group_measured_fraction_max 0.988
_diffrn_reflns_theta_full 25.242
_diffrn_reflns_theta_max 25.999
_diffrn_reflns_theta_min 2.603
_diffrn_source 'sealed X-ray tube'
_exptl_absorpt_coefficient_mu 0.324
_exptl_absorpt_correction_T_max 0.9143
_exptl_absorpt_correction_T_min 0.5925
_exptl_absorpt_correction_type multi-scan
_exptl_absorpt_process_details
;
SADABS-2016/2 - Bruker AXS area detector
scaling and absorption correction
;
_exptl_crystal_colour colorless
_exptl_crystal_density_diffrn 1.179
_exptl_crystal_description prism
_exptl_crystal_F_000 344
_exptl_crystal_size_max 0.401
_exptl_crystal_size_mid 0.381
_exptl_crystal_size_min 0.258
_refine_diff_density_max 0.670
_refine_diff_density_min -0.456
_refine_diff_density_rms 0.095
_refine_ls_abs_structure_details
;
 Flack x determined using 1014 quotients [(I+)-(I-)]/[(I+)+(I-)]
 (Parsons, Flack and Wagner, Acta Cryst. B69 (2013) 249-259).
;
_refine_ls_abs_structure_Flack 0.18(7)
_refine_ls_extinction_method none
_refine_ls_goodness_of_fit_ref 1.137
_refine_ls_hydrogen_treatment mixed
_refine_ls_matrix_type full
_refine_ls_number_parameters 223
_refine_ls_number_reflns 3595
_refine_ls_number_restraints 49
_refine_ls_restrained_S_all 1.139
_refine_ls_R_factor_all 0.1090
_refine_ls_R_factor_gt 0.0939
_refine_ls_shift/su_max 0.000
_refine_ls_shift/su_mean 0.000
_refine_ls_structure_factor_coef Fsqd
_refine_ls_weighting_details 'w=1/[\s^2^(Fo^2^)+3.5221P] where P=(Fo^2^+2Fc^2^)/3'
_refine_ls_weighting_scheme calc
_refine_ls_wR_factor_gt 0.2024
_refine_ls_wR_factor_ref 0.2120
_reflns_Friedel_coverage 0.887
_reflns_Friedel_fraction_full 0.994
_reflns_Friedel_fraction_max 0.982
_reflns_number_gt 3097
_reflns_number_total 3595
_reflns_threshold_expression 'I > 2\s(I)'
_cod_data_source_file d0dt04225k3.cif
_cod_data_source_block jhl190516Cl1_7
_cod_depositor_comments 'Adding full bibliography for 7706647--7706648.cif.'
_cod_original_sg_symbol_H-M 'P 21'
_cod_database_code 7706648
_shelx_shelxl_version_number 2017/1
_shelx_space_group_comment
;
The symmetry employed for this shelxl refinement is uniquely defined
by the following loop, which should always be used as a source of
symmetry information in preference to the above space-group names.
They are only intended as comments.
;
_shelx_estimated_absorpt_t_min 0.881
_shelx_estimated_absorpt_t_max 0.921
_exptl_absorpt_special_details
;
The ratio of minimum to maximum
apparent transmission was 0.648
;

loop_
_space_group_symop_operation_xyz
'x, y, z'
'-x, y+1/2, -z'

loop_
_atom_site_label
_atom_site_type_symbol
_atom_site_fract_x
_atom_site_fract_y
_atom_site_fract_z
_atom_site_U_iso_or_equiv
_atom_site_adp_type
_atom_site_occupancy
_atom_site_site_symmetry_order
_atom_site_calc_flag
_atom_site_refinement_flags_posn
_atom_site_refinement_flags_adp
_atom_site_refinement_flags_occupancy
_atom_site_disorder_assembly
_atom_site_disorder_group
Cl1A Cl 0.2959(5) 0.7250(3) 0.7882(4) 0.0581(11) Uani 1 1 d . . . . .
C1A C 0.8431(19) 0.5787(12) 1.0252(12) 0.037(3) Uani 1 1 d . U . . .
C3A C 1.010(3) 0.5331(16) 1.0792(17) 0.070(6) Uani 1 1 d . . . . .
H3AA H 1.071032 0.486756 1.016493 0.105 Uiso 1 1 calc R U . . .
H3AB H 0.985302 0.483199 1.151045 0.105 Uiso 1 1 calc R U . . .
H3AC H 1.081927 0.599688 1.104908 0.105 Uiso 1 1 calc R U . . .
B3A B 0.729(2) 0.5020(11) 0.9333(11) 0.028(3) Uani 1 1 d . . . . .
H3A H 0.762646 0.408479 0.910843 0.034 Uiso 1 1 calc R U . . .
B4A B 0.647(3) 0.5659(16) 1.0748(16) 0.046(4) Uani 1 1 d . U . . .
H4A H 0.613844 0.524814 1.166053 0.055 Uiso 1 1 calc R U . . .
B5A B 0.759(2) 0.7055(13) 1.0396(13) 0.040(4) Uani 1 1 d . . . . .
H5A H 0.815201 0.775363 1.100884 0.048 Uiso 1 1 calc R U . . .
C2A C 0.8307(17) 0.6356(11) 0.8982(12) 0.034(3) Uani 1 1 d . . . . .
H2A H 0.951138 0.651238 0.843850 0.040 Uiso 1 1 calc R U . . .
B6A B 0.6489(19) 0.5948(11) 0.8156(12) 0.024(3) Uani 1 1 d . U . . .
H6A H 0.653512 0.569207 0.715554 0.028 Uiso 1 1 calc R U . . .
B7A B 0.509(2) 0.5404(14) 0.9453(13) 0.036(4) Uani 1 1 d . . . . .
H7A H 0.405359 0.471708 0.947044 0.043 Uiso 1 1 calc R U . . .
B8A B 0.525(2) 0.6901(14) 1.0233(14) 0.039(4) Uani 1 1 d . . . . .
H8A H 0.434390 0.738176 1.085778 0.046 Uiso 1 1 calc R U . . .
B9A B 0.6712(17) 0.7411(11) 0.8905(10) 0.027(3) Uani 1 1 d . U . . .
H9A H 0.694424 0.830128 0.848894 0.033 Uiso 1 1 calc R U . . .
B10A B 0.480(2) 0.6714(13) 0.8736(14) 0.032(3) Uani 1 1 d . . . . .
Cl1B Cl -0.2339(5) 0.2617(3) 0.6496(4) 0.0634(12) Uani 1 1 d . . . . .
C1B C 0.3546(16) 0.4364(11) 0.4902(10) 0.026(3) Uani 1 1 d . . . . .
C3B C 0.5185(19) 0.4985(15) 0.4458(14) 0.051(4) Uani 1 1 d . . . . .
H3BA H 0.487244 0.566271 0.394197 0.076 Uiso 1 1 calc R U . . .
H3BB H 0.588053 0.443334 0.397218 0.076 Uiso 1 1 calc R U . . .
H3BC H 0.584946 0.525588 0.517550 0.076 Uiso 1 1 calc R U . . .
B4B B 0.300(3) 0.2997(11) 0.4774(12) 0.037(4) Uani 1 1 d . . . . .
H4B H 0.384575 0.231652 0.433381 0.044 Uiso 1 1 calc R U . . .
B5B B 0.3228(18) 0.3773(11) 0.6249(11) 0.023(3) Uani 1 1 d . . . . .
H5B H 0.426863 0.371203 0.696478 0.028 Uiso 1 1 calc R U . . .
C2B C 0.2030(17) 0.4964(9) 0.5575(10) 0.027(3) Uani 1 1 d . U . . .
H2B H 0.233(16) 0.584(10) 0.586(10) 0.033 Uiso 1 1 d . U . . .
B3B B 0.1866(19) 0.4253(12) 0.4094(12) 0.029(3) Uani 1 1 d . U . . .
H3B H 0.180718 0.456840 0.311249 0.035 Uiso 1 1 calc R U . . .
B7B B 0.071(2) 0.2985(12) 0.4581(14) 0.031(3) Uani 1 1 d . . . . .
H7B H 0.009818 0.240646 0.386324 0.038 Uiso 1 1 calc R U . . .
B6B B 0.0111(17) 0.4439(14) 0.5171(17) 0.036(4) Uani 1 1 d . . . . .
H6B H -0.097576 0.504221 0.491994 0.043 Uiso 1 1 calc R U . . .
B9B B 0.1006(19) 0.4119(13) 0.6674(13) 0.028(3) Uani 1 1 d . U . . .
H9B H 0.066915 0.445936 0.761663 0.033 Uiso 1 1 calc R U . . .
B8B B 0.1645(15) 0.2640(12) 0.6114(10) 0.020(2) Uani 1 1 d . . . . .
H8B H 0.180742 0.178548 0.662051 0.024 Uiso 1 1 calc R U . . .
B10B B -0.029(2) 0.3188(13) 0.5961(14) 0.032(3) Uani 1 1 d . U . . .

loop_
_atom_site_aniso_label
_atom_site_aniso_U_11
_atom_site_aniso_U_22
_atom_site_aniso_U_33
_atom_site_aniso_U_23
_atom_site_aniso_U_13
_atom_site_aniso_U_12
Cl1A 0.047(2) 0.046(2) 0.081(2) 0.0128(18) -0.0310(19) -0.0068(17)
C1A 0.038(6) 0.038(5) 0.034(5) 0.005(5) -0.015(5) 0.010(5)
C3A 0.075(13) 0.059(11) 0.076(12) -0.007(9) -0.050(11) 0.025(10)
B3A 0.047(9) 0.019(6) 0.018(6) -0.001(5) -0.005(6) 0.003(6)
B4A 0.053(7) 0.040(6) 0.044(6) 0.005(5) -0.005(5) 0.001(5)
B5A 0.056(10) 0.030(7) 0.033(7) -0.002(6) -0.018(7) -0.001(8)
C2A 0.026(7) 0.034(7) 0.041(7) -0.006(5) 0.000(6) -0.004(6)
B6A 0.032(5) 0.017(5) 0.023(5) -0.003(4) 0.000(4) -0.007(4)
B7A 0.048(10) 0.034(8) 0.027(7) 0.007(6) -0.002(7) -0.018(7)
B8A 0.047(10) 0.036(9) 0.033(8) 0.006(6) 0.003(7) 0.002(7)
B9A 0.035(5) 0.020(5) 0.028(5) 0.000(4) -0.008(4) -0.004(5)
B10A 0.027(7) 0.026(7) 0.044(9) 0.005(6) -0.012(7) -0.003(6)
Cl1B 0.0370(19) 0.0409(18) 0.112(3) 0.006(2) 0.016(2) -0.0004(17)
C1B 0.031(7) 0.018(6) 0.028(6) -0.015(5) 0.004(5) 0.000(5)
C3B 0.035(8) 0.072(11) 0.046(8) 0.003(8) 0.026(7) -0.013(8)
B4B 0.066(11) 0.020(6) 0.024(6) -0.001(5) -0.001(7) -0.004(7)
B5B 0.026(8) 0.019(6) 0.024(6) -0.008(5) 0.004(6) 0.011(5)
C2B 0.036(5) 0.016(4) 0.029(5) -0.003(4) 0.007(4) 0.007(4)
B3B 0.033(6) 0.027(5) 0.026(5) -0.002(4) -0.006(5) -0.001(5)
B7B 0.037(8) 0.022(8) 0.034(8) 0.006(6) -0.008(6) -0.012(6)
B6B 0.011(6) 0.028(8) 0.069(11) 0.002(7) 0.006(7) 0.006(6)
B9B 0.031(5) 0.022(5) 0.031(5) -0.002(5) 0.003(4) 0.003(4)
B8B 0.027(6) 0.013(5) 0.020(5) -0.002(4) 0.005(5) 0.005(5)
B10B 0.035(6) 0.021(5) 0.040(6) 0.007(5) 0.003(5) -0.001(5)

loop_
_atom_type_symbol
_atom_type_description
_atom_type_scat_dispersion_real
_atom_type_scat_dispersion_imag
_atom_type_scat_source
C C 0.0033 0.0016 'International Tables Vol C Tables 4.2.6.8 and 6.1.1.4'
B B 0.0013 0.0007 'International Tables Vol C Tables 4.2.6.8 and 6.1.1.4'
Cl Cl 0.1484 0.1585 'International Tables Vol C Tables 4.2.6.8 and 6.1.1.4'
H H 0.0000 0.0000 'International Tables Vol C Tables 4.2.6.8 and 6.1.1.4'

loop_
_geom_angle_atom_site_label_1
_geom_angle_atom_site_label_2
_geom_angle_atom_site_label_3
_geom_angle
_geom_angle_site_symmetry_1
_geom_angle_site_symmetry_3
_geom_angle_publ_flag
C3A C1A C2A 123.1(14) . . ?
C3A C1A B5A 128.6(13) . . ?
C2A C1A B5A 71.2(9) . . ?
C3A C1A B3A 122.1(13) . . ?
C2A C1A B3A 68.5(8) . . ?
B5A C1A B3A 109.2(10) . . ?
C3A C1A B4A 130.4(14) . . ?
C2A C1A B4A 106.1(11) . . ?
B5A C1A B4A 70.3(11) . . ?
B3A C1A B4A 68.4(10) . . ?
C1A C3A H3AA 109.5 . . ?
C1A C3A H3AB 109.5 . . ?
H3AA C3A H3AB 109.5 . . ?
C1A C3A H3AC 109.5 . . ?
H3AA C3A H3AC 109.5 . . ?
H3AB C3A H3AC 109.5 . . ?
C1A B3A C2A 53.8(8) . . ?
C1A B3A B7A 111.0(11) . . ?
C2A B3A B7A 103.9(9) . . ?
C1A B3A B6A 108.6(10) . . ?
C2A B3A B6A 59.1(7) . . ?
B7A B3A B6A 64.3(8) . . ?
C1A B3A B4A 56.7(9) . . ?
C2A B3A B4A 89.8(10) . . ?
B7A B3A B4A 59.8(9) . . ?
B6A B3A B4A 104.2(10) . . ?
C1A B3A H3A 121.5 . . ?
C2A B3A H3A 131.8 . . ?
B7A B3A H3A 118.5 . . ?
B6A B3A H3A 119.6 . . ?
B4A B3A H3A 130.2 . . ?
C1A B4A B7A 108.6(12) . . ?
C1A B4A B8A 108.8(12) . . ?
B7A B4A B8A 64.4(9) . . ?
C1A B4A B3A 54.9(9) . . ?
B7A B4A B3A 59.0(9) . . ?
B8A B4A B3A 103.9(11) . . ?
C1A B4A B5A 53.8(9) . . ?
B7A B4A B5A 105.2(11) . . ?
B8A B4A B5A 60.7(10) . . ?
B3A B4A B5A 90.1(11) . . ?
C1A B4A H4A 122.8 . . ?
B7A B4A H4A 119.1 . . ?
B8A B4A H4A 118.9 . . ?
B3A B4A H4A 131.1 . . ?
B5A B4A H4A 130.2 . . ?
C1A B5A B9A 105.8(10) . . ?
C1A B5A C2A 52.7(8) . . ?
B9A B5A C2A 57.2(7) . . ?
C1A B5A B8A 108.1(11) . . ?
B9A B5A B8A 63.8(8) . . ?
C2A B5A B8A 100.5(10) . . ?
C1A B5A B4A 55.8(10) . . ?
B9A B5A B4A 101.4(10) . . ?
C2A B5A B4A 86.8(10) . . ?
B8A B5A B4A 57.9(9) . . ?
C1A B5A H5A 122.8 . . ?
B9A B5A H5A 121.2 . . ?
C2A B5A H5A 133.7 . . ?
B8A B5A H5A 120.4 . . ?
B4A B5A H5A 131.9 . . ?
C1A C2A B9A 112.5(10) . . ?
C1A C2A B6A 113.7(11) . . ?
B9A C2A B6A 64.9(7) . . ?
C1A C2A B3A 57.7(8) . . ?
B9A C2A B3A 106.6(9) . . ?
B6A C2A B3A 60.7(8) . . ?
C1A C2A B5A 56.1(8) . . ?
B9A C2A B5A 61.0(7) . . ?
B6A C2A B5A 107.5(10) . . ?
B3A C2A B5A 93.3(9) . . ?
C1A C2A H2A 119.3 . . ?
B9A C2A H2A 117.7 . . ?
B6A C2A H2A 117.0 . . ?
B3A C2A H2A 129.0 . . ?
B5A C2A H2A 129.1 . . ?
B10A B6A C2A 107.7(9) . . ?
B10A B6A B3A 108.2(10) . . ?
C2A B6A B3A 60.2(8) . . ?
B10A B6A B9A 56.7(7) . . ?
C2A B6A B9A 57.4(7) . . ?
B3A B6A B9A 100.9(8) . . ?
B10A B6A B7A 56.2(8) . . ?
C2A B6A B7A 100.2(9) . . ?
B3A B6A B7A 58.0(8) . . ?
B9A B6A B7A 91.3(9) . . ?
B10A B6A H6A 121.1 . . ?
C2A B6A H6A 122.6 . . ?
B3A B6A H6A 121.9 . . ?
B9A B6A H6A 130.5 . . ?
B7A B6A H6A 130.8 . . ?
B10A B7A B3A 108.0(11) . . ?
B10A B7A B4A 107.1(12) . . ?
B3A B7A B4A 61.3(9) . . ?
B10A B7A B6A 56.3(8) . . ?
B3A B7A B6A 57.7(8) . . ?
B4A B7A B6A 100.6(11) . . ?
B10A B7A B8A 54.9(9) . . ?
B3A B7A B8A 100.9(11) . . ?
B4A B7A B8A 57.8(9) . . ?
B6A B7A B8A 89.9(10) . . ?
B10A B7A H7A 121.8 . . ?
B3A B7A H7A 121.6 . . ?
B4A B7A H7A 122.0 . . ?
B6A B7A H7A 131.2 . . ?
B8A B7A H7A 131.5 . . ?
B10A B8A B4A 108.2(12) . . ?
B10A B8A B5A 108.1(12) . . ?
B4A B8A B5A 61.5(9) . . ?
B10A B8A B7A 56.1(8) . . ?
B4A B8A B7A 57.8(8) . . ?
B5A B8A B7A 101.1(11) . . ?
B10A B8A B9A 55.7(8) . . ?
B4A B8A B9A 99.1(11) . . ?
B5A B8A B9A 57.1(8) . . ?
B7A B8A B9A 88.7(9) . . ?
B10A B8A H8A 121.0 . . ?
B4A B8A H8A 122.0 . . ?
B5A B8A H8A 121.5 . . ?
B7A B8A H8A 131.3 . . ?
B9A B8A H8A 132.7 . . ?
B10A B9A C2A 108.1(10) . . ?
B10A B9A B5A 108.9(10) . . ?
C2A B9A B5A 61.8(8) . . ?
B10A B9A B6A 56.8(8) . . ?
C2A B9A B6A 57.7(7) . . ?
B5A B9A B6A 103.0(9) . . ?
B10A B9A B8A 54.5(8) . . ?
C2A B9A B8A 100.4(9) . . ?
B5A B9A B8A 59.1(8) . . ?
B6A B9A B8A 90.0(9) . . ?
B10A B9A H9A 121.4 . . ?
C2A B9A H9A 122.0 . . ?
B5A B9A H9A 120.1 . . ?
B6A B9A H9A 130.4 . . ?
B8A B9A H9A 131.9 . . ?
B8A B10A B7A 69.0(9) . . ?
B8A B10A B6A 105.3(11) . . ?
B7A B10A B6A 67.5(9) . . ?
B8A B10A B9A 69.7(9) . . ?
B7A B10A B9A 104.4(10) . . ?
B6A B10A B9A 66.5(8) . . ?
B8A B10A Cl1A 128.1(12) . . ?
B7A B10A Cl1A 129.2(10) . . ?
B6A B10A Cl1A 126.6(10) . . ?
B9A B10A Cl1A 126.3(10) . . ?
C3B C1B C2B 125.4(11) . . ?
C3B C1B B3B 123.5(11) . . ?
C2B C1B B3B 70.3(9) . . ?
C3B C1B B4B 129.2(12) . . ?
C2B C1B B4B 105.3(11) . . ?
B3B C1B B4B 70.0(9) . . ?
C3B C1B B5B 126.8(11) . . ?
C2B C1B B5B 69.1(7) . . ?
B3B C1B B5B 109.7(10) . . ?
B4B C1B B5B 68.8(8) . . ?
C1B C3B H3BA 109.5 . . ?
C1B C3B H3BB 109.5 . . ?
H3BA C3B H3BB 109.5 . . ?
C1B C3B H3BC 109.5 . . ?
H3BA C3B H3BC 109.5 . . ?
H3BB C3B H3BC 109.5 . . ?
C1B B4B B7B 106.1(11) . . ?
C1B B4B B5B 55.8(7) . . ?
B7B B4B B5B 101.5(11) . . ?
C1B B4B B3B 54.0(8) . . ?
B7B B4B B3B 58.7(9) . . ?
B5B B4B B3B 91.2(8) . . ?
C1B B4B B8B 107.2(9) . . ?
B7B B4B B8B 61.2(9) . . ?
B5B B4B B8B 58.3(7) . . ?
B3B B4B B8B 102.2(11) . . ?
C1B B4B H4B 123.1 . . ?
B7B B4B H4B 121.8 . . ?
B5B B4B H4B 130.3 . . ?
B3B B4B H4B 130.5 . . ?
B8B B4B H4B 121.3 . . ?
C1B B5B B8B 109.3(9) . . ?
C1B B5B C2B 53.4(7) . . ?
B8B B5B C2B 98.8(9) . . ?
C1B B5B B4B 55.4(6) . . ?
B8B B5B B4B 61.1(8) . . ?
C2B B5B B4B 87.7(8) . . ?
C1B B5B B9B 106.4(9) . . ?
B8B B5B B9B 61.6(8) . . ?
C2B B5B B9B 56.7(7) . . ?
B4B B5B B9B 103.4(10) . . ?
C1B B5B H5B 122.3 . . ?
B8B B5B H5B 120.5 . . ?
C2B B5B H5B 134.4 . . ?
B4B B5B H5B 129.8 . . ?
B9B B5B H5B 121.3 . . ?
C1B C2B B6B 113.8(9) . . ?
C1B C2B B9B 115.6(10) . . ?
B6B C2B B9B 64.3(9) . . ?
C1B C2B B3B 55.6(7) . . ?
B6B C2B B3B 62.9(9) . . ?
B9B C2B B3B 109.4(9) . . ?
C1B C2B B5B 57.5(7) . . ?
B6B C2B B5B 107.5(9) . . ?
B9B C2B B5B 62.7(8) . . ?
B3B C2B B5B 93.3(8) . . ?
C1B C2B H2B 112(7) . . ?
B6B C2B H2B 127(7) . . ?
B9B C2B H2B 115(6) . . ?
B3B C2B H2B 134(6) . . ?
B5B C2B H2B 118(6) . . ?
C1B B3B B7B 108.7(10) . . ?
C1B B3B C2B 54.1(7) . . ?
B7B B3B C2B 97.8(9) . . ?
C1B B3B B6B 105.1(9) . . ?
B7B B3B B6B 61.4(8) . . ?
C2B B3B B6B 55.0(8) . . ?
C1B B3B B4B 56.0(8) . . ?
B7B B3B B4B 59.7(8) . . ?
C2B B3B B4B 87.7(8) . . ?
B6B B3B B4B 101.4(10) . . ?
C1B B3B H3B 122.1 . . ?
B7B B3B H3B 121.3 . . ?
C2B B3B H3B 134.6 . . ?
B6B B3B H3B 122.8 . . ?
B4B B3B H3B 130.4 . . ?
B10B B7B B3B 112.5(10) . . ?
B10B B7B B4B 110.6(11) . . ?
B3B B7B B4B 61.6(8) . . ?
B10B B7B B6B 57.0(9) . . ?
B3B B7B B6B 60.1(8) . . ?
B4B B7B B6B 101.8(10) . . ?
B10B B7B B8B 54.7(8) . . ?
B3B B7B B8B 103.7(9) . . ?
B4B B7B B8B 60.5(7) . . ?
B6B B7B B8B 88.8(10) . . ?
B10B B7B H7B 119.6 . . ?
B3B B7B H7B 118.9 . . ?
B4B B7B H7B 120.2 . . ?
B6B B7B H7B 131.5 . . ?
B8B B7B H7B 131.4 . . ?
C2B B6B B10B 109.6(11) . . ?
C2B B6B B3B 62.2(7) . . ?
B10B B6B B3B 111.6(11) . . ?
C2B B6B B9B 59.5(8) . . ?
B10B B6B B9B 56.3(9) . . ?
B3B B6B B9B 105.4(9) . . ?
C2B B6B B7B 100.8(9) . . ?
B10B B6B B7B 57.6(8) . . ?
B3B B6B B7B 58.5(8) . . ?
B9B B6B B7B 92.0(10) . . ?
C2B B6B H6B 121.3 . . ?
B10B B6B H6B 119.8 . . ?
B3B B6B H6B 119.0 . . ?
B9B B6B H6B 129.1 . . ?
B7B B6B H6B 131.1 . . ?
B10B B9B C2B 108.5(10) . . ?
B10B B9B B6B 58.3(8) . . ?
C2B B9B B6B 56.3(8) . . ?
B10B B9B B5B 108.8(10) . . ?
C2B B9B B5B 60.6(8) . . ?
B6B B9B B5B 100.4(9) . . ?
B10B B9B B8B 55.4(8) . . ?
C2B B9B B8B 98.9(9) . . ?
B6B B9B B8B 89.5(9) . . ?
B5B B9B B8B 58.0(7) . . ?
B10B B9B H9B 120.1 . . ?
C2B B9B H9B 122.9 . . ?
B6B B9B H9B 131.2 . . ?
B5B B9B H9B 121.6 . . ?
B8B B9B H9B 132.3 . . ?
B10B B8B B5B 111.6(10) . . ?
B10B B8B B4B 111.4(10) . . ?
B5B B8B B4B 60.6(7) . . ?
B10B B8B B9B 56.0(8) . . ?
B5B B8B B9B 60.4(7) . . ?
B4B B8B B9B 102.2(9) . . ?
B10B B8B B7B 57.9(8) . . ?
B5B B8B B7B 101.0(9) . . ?
B4B B8B B7B 58.3(7) . . ?
B9B B8B B7B 89.7(9) . . ?
B10B B8B H8B 118.8 . . ?
B5B B8B H8B 120.4 . . ?
B4B B8B H8B 120.7 . . ?
B9B B8B H8B 130.9 . . ?
B7B B8B H8B 131.6 . . ?
B8B B10B B9B 68.6(10) . . ?
B8B B10B B6B 101.6(11) . . ?
B9B B10B B6B 65.4(9) . . ?
B8B B10B B7B 67.4(9) . . ?
B9B B10B B7B 102.6(11) . . ?
B6B B10B B7B 65.5(10) . . ?
B8B B10B Cl1B 129.7(10) . . ?
B9B B10B Cl1B 128.0(11) . . ?
B6B B10B Cl1B 128.7(11) . . ?
B7B B10B Cl1B 129.3(10) . . ?

loop_
_geom_bond_atom_site_label_1
_geom_bond_atom_site_label_2
_geom_bond_distance
_geom_bond_site_symmetry_2
_geom_bond_publ_flag
Cl1A B10A 1.809(15) . ?
C1A C3A 1.513(19) . ?
C1A C2A 1.519(18) . ?
C1A B5A 1.59(2) . ?
C1A B3A 1.591(19) . ?
C1A B4A 1.63(3) . ?
C3A H3AA 0.9800 . ?
C3A H3AB 0.9800 . ?
C3A H3AC 0.9800 . ?
B3A C2A 1.752(19) . ?
B3A B7A 1.77(2) . ?
B3A B6A 1.762(18) . ?
B3A B4A 1.81(2) . ?
B3A H3A 1.1200 . ?
B4A B7A 1.78(2) . ?
B4A B8A 1.78(2) . ?
B4A B5A 1.85(2) . ?
B4A H4A 1.1200 . ?
B5A B9A 1.795(17) . ?
B5A C2A 1.81(2) . ?
B5A B8A 1.84(3) . ?
B5A H5A 1.1200 . ?
C2A B9A 1.726(18) . ?
C2A B6A 1.733(17) . ?
C2A H2A 1.1200 . ?
B6A B10A 1.69(2) . ?
B6A B9A 1.855(18) . ?
B6A B7A 1.88(2) . ?
B6A H6A 1.1200 . ?
B7A B10A 1.69(2) . ?
B7A B8A 1.90(2) . ?
B7A H7A 1.1200 . ?
B8A B10A 1.67(2) . ?
B8A B9A 1.92(2) . ?
B8A H8A 1.1200 . ?
B9A B10A 1.691(19) . ?
B9A H9A 1.1200 . ?
Cl1B B10B 1.815(16) . ?
C1B C3B 1.533(18) . ?
C1B C2B 1.544(17) . ?
C1B B3B 1.574(19) . ?
C1B B4B 1.614(17) . ?
C1B B5B 1.621(18) . ?
C3B H3BA 0.9800 . ?
C3B H3BB 0.9800 . ?
C3B H3BC 0.9800 . ?
B4B B7B 1.80(2) . ?
B4B B5B 1.828(17) . ?
B4B B3B 1.83(2) . ?
B4B B8B 1.838(19) . ?
B4B H4B 1.1200 . ?
B5B B8B 1.786(19) . ?
B5B C2B 1.795(17) . ?
B5B B9B 1.83(2) . ?
B5B H5B 1.1200 . ?
C2B B6B 1.663(19) . ?
C2B B9B 1.723(18) . ?
C2B B3B 1.796(16) . ?
C2B H2B 1.06(11) . ?
B3B B7B 1.78(2) . ?
B3B B6B 1.81(2) . ?
B3B H3B 1.1200 . ?
B7B B10B 1.70(2) . ?
B7B B6B 1.83(2) . ?
B7B B8B 1.850(18) . ?
B7B H7B 1.1200 . ?
B6B B10B 1.69(2) . ?
B6B B9B 1.80(2) . ?
B6B H6B 1.1200 . ?
B9B B10B 1.65(2) . ?
B9B B8B 1.852(19) . ?
B9B H9B 1.1200 . ?
B8B B10B 1.636(19) . ?
B8B H8B 1.1200 . ?
